data_2106222
loop_
_publ_author_name
'Vogt, W.'
'Haas, H.'

_publ_section_title
;
 Kristallstruktur und Kernmagnetische Resonanz von Cs3 Cu2 Cl7 (H2 O)2
;
_journal_name_full 'Acta Crystallographica B (24,1968-38,1982)'
_journal_page_first 1528
_journal_page_last 1532
_journal_volume 27
_journal_year 1971
_chemical_formula_sum 'Cl7 Cs3 Cu2 H4 O2'
_chemical_name_systematic 'Cs3 Cu2 Cl7 (H2 O)2'
_space_group_IT_number 2
_symmetry_space_group_name_Hall '-P 1'
_symmetry_space_group_name_H-M 'P -1'
_cell_angle_alpha 118.88
_cell_angle_beta 109.89
_cell_angle_gamma 89.42
_cell_formula_units_Z 2
_cell_length_a 11.81
_cell_length_b 9.054
_cell_length_c 8.911
_cell_volume 770.683
_citation_journal_id_ASTM ACBCAR
_cod_data_source_file Vogt_ACBCAR_1971_52.cif
_cod_data_source_block H4Cl7Cs3Cu2O2
_cod_depositor_comments
;
 Marking attached hydrogen atoms.

 Antanas Vaitkus,
 2017-03-27
;
_cod_original_cell_volume 770.6831
_cod_original_formula_sum 'H4 Cl7 Cs3 Cu2 O2'
_cod_database_code 2106222

loop_
_symmetry_equiv_pos_as_xyz
x,y,z
-x,-y,-z

loop_
_atom_site_label
_atom_site_type_symbol
_atom_site_fract_x
_atom_site_fract_y
_atom_site_fract_z
_atom_site_occupancy
_atom_site_U_iso_or_equiv
_atom_site_attached_hydrogens
Cu2 Cu+2 0.2006 0.558 0.291 1 0.0 0
Cs3 Cs+1 0.1798 0.5663 0.7943 1 0.0 0
Cs1 Cs+1 -0.0199 0.0691 0.7896 1 0.0 0
Cl3 Cl-1 0 0.5 0 1 0.0 0
Cl7 Cl-1 0.219 0.151 0.683 1 0.0 0
Cs2 Cs+1 0.4083 0.2456 0.5046 1 0.0 0
Cu1 Cu+2 0.3028 0.935 0.704 1 0.0 0
Cl5 Cl-1 0.392 0.713 0.669 1 0.0 0
O2 O-2 0.466 0.083 0.826 1 0.0 2
Cl4 Cl-1 0.29 0.766 0.305 1 0.0 0
Cl6 Cl-1 0.275 0.005 0.015 1 0.0 0
Cl2 Cl-1 0.114 0.747 0.502 1 0.0 0
O1 O-2 0.315 0.419 0.176 1 0.0 2
Cl8 Cl-1 0.5 0.5 0 1 0.0 0
Cl1 Cl-1 0.124 0.341 0.291 1 0.0 0
